data_2216215
loop_
_publ_author_name
'Zhou, Jing'
'Zheng, Lin-Ping'
'Chen, Chun-Ling'
'Li, Ming-Xue'

_publ_section_title Bis{[1-(quinolin-2-ylmethylenehydrazono)ethyl]-\h^5^-cyclopentadienyl}iron(II)
_journal_coeditor_code AT2475
_journal_issue 12
_journal_name_full 'Acta Crystallographica Section E'
_journal_page_first m3079
_journal_page_last m3079
_journal_paper_doi 10.1107/S1600536807058503
_journal_volume 63
_journal_year 2007
_chemical_formula_iupac '[Fe (C17 H14 N3)2]'
_chemical_formula_moiety 'C34 H28 Fe N6'
_chemical_formula_sum 'C34 H28 Fe N6'
_chemical_formula_weight 576.47
_chemical_name_systematic Bis{[1-(quinolin-2-ylmethylenehydrazono)ethyl]-\h^5^-cyclopentadienyl}iron(II)
_space_group_IT_number 2
_symmetry_cell_setting triclinic
_symmetry_space_group_name_Hall '-P 1'
_symmetry_space_group_name_H-M 'P -1'
_atom_sites_solution_hydrogens geom
_atom_sites_solution_primary direct
_atom_sites_solution_secondary difmap
_audit_creation_method SHELXL-97
_cell_angle_alpha 86.93(3)
_cell_angle_beta 86.54(3)
_cell_angle_gamma 84.92(3)
_cell_formula_units_Z 4
_cell_length_a 9.5310(19)
_cell_length_b 14.174(3)
_cell_length_c 20.849(4)
_cell_measurement_reflns_used 396
_cell_measurement_temperature 293(2)
_cell_measurement_theta_max 27.74
_cell_measurement_theta_min 3.41
_cell_volume 2797.1(10)
_computing_cell_refinement 'SAINT-Plus (Bruker, 2001)'
_computing_data_collection 'SMART (Bruker, 2001)'
_computing_data_reduction 'SAINT-Plus (Bruker, 2001)'
_computing_molecular_graphics 'SHELXL97 (Sheldrick, 1997)'
_computing_publication_material 'SHELXL97 (Sheldrick, 1997)'
_computing_structure_refinement 'SHELXL97 (Sheldrick, 1997)'
_computing_structure_solution 'SHELXS97 (Sheldrick, 1997)'
_diffrn_ambient_temperature 293(2)
_diffrn_measured_fraction_theta_full 0.974
_diffrn_measured_fraction_theta_max 0.974
_diffrn_measurement_device_type 'Bruker SMART APEX CCD area-detector'
_diffrn_measurement_method '0.3\% wide \w'
_diffrn_radiation_monochromator graphite
_diffrn_radiation_source 'fine-focus sealed tube'
_diffrn_radiation_type MoK\a
_diffrn_radiation_wavelength 0.71073
_diffrn_reflns_av_R_equivalents 0.0875
_diffrn_reflns_av_sigmaI/netI 0.0557
_diffrn_reflns_limit_h_max 11
_diffrn_reflns_limit_h_min -11
_diffrn_reflns_limit_k_max 16
_diffrn_reflns_limit_k_min -16
_diffrn_reflns_limit_l_max 24
_diffrn_reflns_limit_l_min -24
_diffrn_reflns_number 12350
_diffrn_reflns_theta_full 25.00
_diffrn_reflns_theta_max 25.00
_diffrn_reflns_theta_min 3.41
_exptl_absorpt_coefficient_mu 0.574
_exptl_absorpt_correction_T_max 0.9239
_exptl_absorpt_correction_T_min 0.8938
_exptl_absorpt_correction_type multi-scan
_exptl_absorpt_process_details '(SADABS; Sheldrick, 2001)'
_exptl_crystal_colour red
_exptl_crystal_density_diffrn 1.369
_exptl_crystal_density_method 'not measured'
_exptl_crystal_description irregular
_exptl_crystal_F_000 1200
_exptl_crystal_size_max 0.20
_exptl_crystal_size_mid 0.18
_exptl_crystal_size_min 0.14
_refine_diff_density_max 1.190
_refine_diff_density_min -0.438
_refine_ls_extinction_method none
_refine_ls_goodness_of_fit_ref 1.077
_refine_ls_hydrogen_treatment constr
_refine_ls_matrix_type full
_refine_ls_number_parameters 743
_refine_ls_number_reflns 9614
_refine_ls_number_restraints 0
_refine_ls_restrained_S_all 1.077
_refine_ls_R_factor_all 0.0981
_refine_ls_R_factor_gt 0.0570
_refine_ls_shift/su_max 0.001
_refine_ls_shift/su_mean 0.000
_refine_ls_structure_factor_coef Fsqd
_refine_ls_weighting_details 'calc w=1/[\s^2^(Fo^2^)+(0.1000P)^2^] where P=(Fo^2^+2Fc^2^)/3'
_refine_ls_weighting_scheme calc
_refine_ls_wR_factor_gt 0.1505
_refine_ls_wR_factor_ref 0.1689
_reflns_number_gt 6494
_reflns_number_total 9614
_reflns_threshold_expression I>2\s(I)
_cod_data_source_file at2475.cif
_cod_data_source_block I
_cod_database_code 2216215
_cod_database_fobs_code 2216215

loop_
_symmetry_equiv_pos_as_xyz
'x, y, z'
'-x, -y, -z'

loop_
_atom_site_type_symbol
_atom_site_label
_atom_site_fract_x
_atom_site_fract_y
_atom_site_fract_z
_atom_site_U_iso_or_equiv
_atom_site_adp_type
_atom_site_calc_flag
_atom_site_refinement_flags
_atom_site_occupancy
Fe Fe1 0.98277(4) 0.30512(3) 0.411550(18) 0.05024(12) Uani d . 1
Fe Fe2 0.36478(4) 0.60868(3) 0.301205(17) 0.04885(12) Uani d . 1
N N1 1.3011(3) 0.10489(17) 0.74760(11) 0.0582(7) Uani d . 1
N N2 1.0406(3) 0.15162(18) 0.63580(12) 0.0656(8) Uani d . 1
N N3 1.0123(3) 0.2273(2) 0.59149(12) 0.0679(8) Uani d . 1
N N4 1.2728(3) 0.13166(18) 0.47873(11) 0.0615(7) Uani d . 1
N N5 1.3665(3) 0.11010(19) 0.52807(11) 0.0638(7) Uani d . 1
N N6 1.4081(3) -0.09841(18) 0.62752(12) 0.0650(7) Uani d . 1
N N7 0.9526(2) 0.25644(15) 0.12609(10) 0.0474(6) Uani d . 1
N N8 0.8267(2) 0.44948(16) 0.21873(10) 0.0500(6) Uani d . 1
N N9 0.7077(2) 0.46631(17) 0.25942(10) 0.0509(6) Uani d . 1
N N10 0.4655(3) 0.49048(18) 0.13866(11) 0.0579(7) Uani d . 1
N N11 0.5767(3) 0.47477(18) 0.09280(11) 0.0593(7) Uani d . 1
N N12 0.6870(3) 0.27633(17) 0.00311(11) 0.0560(7) Uani d . 1
C C1 1.3411(3) 0.0433(2) 0.79661(13) 0.0539(8) Uani d . 1
C C2 1.4578(3) 0.0598(2) 0.82998(16) 0.0683(9) Uani d . 1
H H2A 1.5060 0.1130 0.8190 0.082 Uiso calc R 1
C C3 1.5024(4) -0.0020(2) 0.87906(16) 0.0734(10) Uani d . 1
H H3A 1.5818 0.0097 0.9002 0.088 Uiso calc R 1
C C4 1.4327(4) -0.0808(2) 0.89774(16) 0.0680(9) Uani d . 1
H H4A 1.4632 -0.1209 0.9318 0.082 Uiso calc R 1
C C5 1.3194(3) -0.0991(2) 0.86604(14) 0.0602(9) Uani d . 1
H H5A 1.2724 -0.1526 0.8781 0.072 Uiso calc R 1
C C6 1.2716(3) -0.0378(2) 0.81472(12) 0.0500(7) Uani d . 1
C C7 1.1551(3) -0.0551(2) 0.77985(14) 0.0618(9) Uani d . 1
H H7A 1.1051 -0.1078 0.7903 0.074 Uiso calc R 1
C C8 1.1180(4) 0.0060(2) 0.73119(14) 0.0642(9) Uani d . 1
H H8A 1.0424 -0.0048 0.7071 0.077 Uiso calc R 1
C C9 1.1927(3) 0.0866(2) 0.71627(12) 0.0519(8) Uani d . 1
C C10 1.1513(4) 0.1558(2) 0.66412(13) 0.0613(9) Uani d . 1
H H10A 1.2092 0.2039 0.6520 0.074 Uiso calc R 1
C C11 0.9336(3) 0.2070(2) 0.54707(14) 0.0611(9) Uani d . 1
C C12 0.8850(5) 0.1122(3) 0.54017(19) 0.1035(14) Uani d . 1
H H12A 0.8858 0.0775 0.5810 0.155 Uiso calc R 1
H H12B 0.9468 0.0786 0.5095 0.155 Uiso calc R 1
H H12C 0.7909 0.1189 0.5255 0.155 Uiso calc R 1
C C13 0.8918(3) 0.2837(2) 0.50157(14) 0.0637(9) Uani d . 1
C C14 0.7912(3) 0.2802(3) 0.45176(16) 0.0762(11) Uani d . 1
H H14A 0.7365 0.2270 0.4440 0.091 Uiso calc R 1
C C15 0.7845(4) 0.3689(3) 0.41886(18) 0.0845(12) Uani d . 1
H H15A 0.7258 0.3875 0.3825 0.101 Uiso calc R 1
C C16 0.8751(5) 0.4256(3) 0.44423(18) 0.0893(13) Uani d . 1
H H16A 0.8913 0.4906 0.4290 0.107 Uiso calc R 1
C C17 0.9407(4) 0.3749(2) 0.49468(15) 0.0759(11) Uani d . 1
H H17A 1.0115 0.3983 0.5206 0.091 Uiso calc R 1
C C18 1.0873(3) 0.1848(2) 0.37868(14) 0.0634(9) Uani d . 1
H H18A 1.0712 0.1199 0.3939 0.076 Uiso calc R 1
C C19 1.0187(4) 0.2375(3) 0.32838(15) 0.0743(10) Uani d . 1
H H19A 0.9456 0.2149 0.3034 0.089 Uiso calc R 1
C C20 1.0687(4) 0.3261(3) 0.32020(15) 0.0751(11) Uani d . 1
H H20A 1.0377 0.3764 0.2888 0.090 Uiso calc R 1
C C21 1.1716(3) 0.3318(3) 0.36578(14) 0.0701(10) Uani d . 1
H H21A 1.2252 0.3864 0.3715 0.084 Uiso calc R 1
C C22 1.1818(3) 0.2425(2) 0.40305(13) 0.0582(8) Uani d . 1
C C23 1.2747(3) 0.2176(2) 0.45544(13) 0.0584(9) Uani d . 1
C C24 1.3611(4) 0.2902(3) 0.47669(19) 0.0965(13) Uani d . 1
H H24A 1.4291 0.2611 0.5054 0.145 Uiso calc R 1
H H24B 1.3013 0.3379 0.4985 0.145 Uiso calc R 1
H H24C 1.4093 0.3190 0.4399 0.145 Uiso calc R 1
C C25 1.3536(3) 0.0293(2) 0.55350(15) 0.0660(9) Uani d . 1
H H25A 1.2858 -0.0061 0.5386 0.079 Uiso calc R 1
C C26 1.4394(3) -0.0132(2) 0.60572(14) 0.0586(8) Uani d . 1
C C27 1.5442(3) 0.0352(2) 0.62839(15) 0.0664(9) Uani d . 1
H H27A 1.5620 0.0951 0.6111 0.080 Uiso calc R 1
C C28 1.6206(4) -0.0069(2) 0.67661(15) 0.0701(10) Uani d . 1
H H28A 1.6914 0.0243 0.6930 0.084 Uiso calc R 1
C C29 1.5926(3) -0.0980(2) 0.70168(14) 0.0588(8) Uani d . 1
C C30 1.6675(4) -0.1473(3) 0.75219(16) 0.0780(11) Uani d . 1
H H30A 1.7405 -0.1201 0.7701 0.094 Uiso calc R 1
C C31 1.6310(4) -0.2351(3) 0.77407(16) 0.0852(12) Uani d . 1
H H31A 1.6798 -0.2670 0.8072 0.102 Uiso calc R 1
C C32 1.5241(4) -0.2772(3) 0.74835(17) 0.0839(12) Uani d . 1
H H32A 1.5017 -0.3369 0.7642 0.101 Uiso calc R 1
C C33 1.4513(4) -0.2325(2) 0.70005(15) 0.0725(10) Uani d . 1
H H33A 1.3794 -0.2616 0.6828 0.087 Uiso calc R 1
C C34 1.4846(3) -0.1417(2) 0.67599(14) 0.0607(9) Uani d . 1
C C35 1.0598(3) 0.2266(2) 0.08375(12) 0.0485(7) Uani d . 1
C C36 1.0570(4) 0.1386(2) 0.05603(14) 0.0635(9) Uani d . 1
H H36A 0.9833 0.1011 0.0675 0.076 Uiso calc R 1
C C37 1.1609(4) 0.1077(3) 0.01252(15) 0.0782(11) Uani d . 1
H H37A 1.1587 0.0491 -0.0052 0.094 Uiso calc R 1
C C38 1.2696(4) 0.1637(3) -0.00524(15) 0.0792(11) Uani d . 1
H H38A 1.3392 0.1428 -0.0357 0.095 Uiso calc R 1
C C39 1.2766(3) 0.2489(3) 0.02104(14) 0.0652(9) Uani d . 1
H H39A 1.3517 0.2849 0.0090 0.078 Uiso calc R 1
C C40 1.1719(3) 0.2829(2) 0.06606(12) 0.0481(7) Uani d . 1
C C41 1.1721(3) 0.3701(2) 0.09530(13) 0.0526(8) Uani d . 1
H H41A 1.2465 0.4079 0.0862 0.063 Uiso calc R 1
C C42 1.0645(3) 0.3988(2) 0.13653(12) 0.0465(7) Uani d . 1
H H42A 1.0631 0.4568 0.1554 0.056 Uiso calc R 1
C C43 0.9545(3) 0.34014(18) 0.15075(12) 0.0415(7) Uani d . 1
C C44 0.8362(3) 0.3689(2) 0.19416(12) 0.0461(7) Uani d . 1
H H44A 0.7662 0.3279 0.2042 0.055 Uiso calc R 1
C C45 0.6891(3) 0.5537(2) 0.27623(12) 0.0469(7) Uani d . 1
C C46 0.7822(4) 0.6287(2) 0.2558(2) 0.0821(11) Uani d . 1
H H46A 0.8392 0.6100 0.2183 0.123 Uiso calc R 1
H H46B 0.8420 0.6382 0.2899 0.123 Uiso calc R 1
H H46C 0.7259 0.6866 0.2458 0.123 Uiso calc R 1
C C47 0.5704(3) 0.5781(2) 0.32088(13) 0.0532(8) Uani d . 1
C C48 0.4840(3) 0.5132(2) 0.35484(13) 0.0578(8) Uani d . 1
H H48A 0.4921 0.4441 0.3518 0.069 Uiso calc R 1
C C49 0.3862(3) 0.5676(3) 0.39574(14) 0.0726(11) Uani d . 1
H H49A 0.3127 0.5420 0.4248 0.087 Uiso calc R 1
C C50 0.4084(4) 0.6631(3) 0.38588(16) 0.0777(11) Uani d . 1
H H50A 0.3535 0.7157 0.4069 0.093 Uiso calc R 1
C C51 0.5216(3) 0.6717(2) 0.33993(15) 0.0643(9) Uani d . 1
H H51A 0.5602 0.7308 0.3239 0.077 Uiso calc R 1
C C52 0.2599(3) 0.5326(2) 0.24211(13) 0.0595(8) Uani d . 1
H H52A 0.2702 0.4635 0.2390 0.071 Uiso calc R 1
C C53 0.1644(3) 0.5841(3) 0.28416(16) 0.0719(10) Uani d . 1
H H53A 0.0967 0.5566 0.3155 0.086 Uiso calc R 1
C C54 0.1821(3) 0.6806(3) 0.27400(16) 0.0775(11) Uani d . 1
H H54A 0.1291 0.7322 0.2969 0.093 Uiso calc R 1
C C55 0.2897(3) 0.6912(2) 0.22543(15) 0.0675(9) Uani d . 1
H H55A 0.3246 0.7512 0.2087 0.081 Uiso calc R 1
C C56 0.3384(3) 0.5991(2) 0.20470(13) 0.0528(8) Uani d . 1
C C57 0.4505(3) 0.5766(2) 0.15611(12) 0.0511(8) Uani d . 1
C C58 0.5361(4) 0.6542(2) 0.13042(16) 0.0751(10) Uani d . 1
H H58A 0.6280 0.6279 0.1158 0.113 Uiso calc R 1
H H58B 0.5452 0.6972 0.1637 0.113 Uiso calc R 1
H H58C 0.4904 0.6878 0.0951 0.113 Uiso calc R 1
C C59 0.5885(3) 0.3914(2) 0.07385(13) 0.0564(8) Uani d . 1
H H59A 0.5261 0.3486 0.0911 0.068 Uiso calc R 1
C C60 0.6974(3) 0.3601(2) 0.02566(12) 0.0494(7) Uani d . 1
C C61 0.8061(3) 0.4182(2) 0.00656(14) 0.0570(8) Uani d . 1
H H61A 0.8091 0.4770 0.0240 0.068 Uiso calc R 1
C C62 0.9048(3) 0.3869(2) -0.03714(14) 0.0610(9) Uani d . 1
H H62A 0.9782 0.4240 -0.0499 0.073 Uiso calc R 1
C C63 0.8995(3) 0.2979(2) -0.06452(13) 0.0538(8) Uani d . 1
C C64 0.9970(4) 0.2602(3) -0.11112(15) 0.0734(10) Uani d . 1
H H64A 1.0726 0.2941 -0.1259 0.088 Uiso calc R 1
C C65 0.9827(4) 0.1745(3) -0.13520(16) 0.0841(12) Uani d . 1
H H65A 1.0468 0.1515 -0.1673 0.101 Uiso calc R 1
C C66 0.8743(5) 0.1214(3) -0.11252(18) 0.0925(13) Uani d . 1
H H66A 0.8674 0.0620 -0.1283 0.111 Uiso calc R 1
C C67 0.7779(4) 0.1554(2) -0.06750(16) 0.0761(11) Uani d . 1
H H67A 0.7043 0.1195 -0.0528 0.091 Uiso calc R 1
C C68 0.7880(3) 0.2446(2) -0.04266(13) 0.0560(8) Uani d . 1

loop_
_atom_site_aniso_label
_atom_site_aniso_U_11
_atom_site_aniso_U_22
_atom_site_aniso_U_33
_atom_site_aniso_U_12
_atom_site_aniso_U_13
_atom_site_aniso_U_23
Fe1 0.0442(2) 0.0551(3) 0.0514(2) -0.00429(19) -0.00468(18) -0.00073(19)
Fe2 0.0343(2) 0.0612(3) 0.0498(2) 0.00557(19) 0.00104(17) -0.01042(18)
N1 0.0591(15) 0.0533(15) 0.0621(14) -0.0063(12) 0.0059(12) -0.0113(12)
N2 0.0710(18) 0.0668(17) 0.0564(14) -0.0017(14) 0.0052(13) 0.0040(13)
N3 0.0697(18) 0.0751(18) 0.0568(14) 0.0018(14) 0.0031(13) -0.0029(13)
N4 0.0522(15) 0.0698(17) 0.0588(14) 0.0100(13) -0.0002(12) 0.0013(13)
N5 0.0555(15) 0.0730(17) 0.0602(15) 0.0058(13) -0.0061(12) 0.0056(13)
N6 0.0628(16) 0.0660(17) 0.0638(15) 0.0041(14) -0.0022(13) 0.0013(13)
N7 0.0443(13) 0.0473(13) 0.0500(12) -0.0024(11) -0.0002(10) -0.0006(10)
N8 0.0370(12) 0.0559(15) 0.0562(13) 0.0003(11) 0.0024(10) -0.0063(11)
N9 0.0402(13) 0.0571(15) 0.0536(13) 0.0028(11) 0.0027(10) -0.0042(11)
N10 0.0502(14) 0.0643(16) 0.0600(14) -0.0064(12) 0.0021(12) -0.0135(12)
N11 0.0594(15) 0.0658(16) 0.0529(13) -0.0039(13) 0.0037(12) -0.0146(12)
N12 0.0545(15) 0.0557(15) 0.0592(13) -0.0097(12) 0.0007(12) -0.0127(11)
C1 0.0497(17) 0.0547(17) 0.0583(16) -0.0042(14) 0.0017(14) -0.0173(14)
C2 0.064(2) 0.061(2) 0.083(2) -0.0146(16) -0.0005(17) -0.0128(17)
C3 0.065(2) 0.077(2) 0.081(2) -0.0055(18) -0.0172(17) -0.0163(19)
C4 0.070(2) 0.064(2) 0.0706(19) -0.0003(17) -0.0110(17) -0.0082(16)
C5 0.0587(19) 0.0528(18) 0.0694(18) -0.0065(15) 0.0015(16) -0.0091(15)
C6 0.0504(17) 0.0489(17) 0.0504(15) -0.0027(14) 0.0058(13) -0.0114(13)
C7 0.0614(19) 0.063(2) 0.0613(17) -0.0118(16) 0.0016(15) -0.0053(15)
C8 0.068(2) 0.070(2) 0.0568(17) -0.0145(17) -0.0047(15) -0.0116(16)
C9 0.0576(18) 0.0503(17) 0.0473(15) -0.0055(15) 0.0104(13) -0.0105(13)
C10 0.078(2) 0.0547(18) 0.0500(16) 0.0001(17) 0.0071(16) -0.0101(14)
C11 0.0469(17) 0.076(2) 0.0570(17) -0.0022(16) 0.0173(14) -0.0005(16)
C12 0.122(3) 0.096(3) 0.100(3) -0.053(3) -0.024(2) 0.023(2)
C13 0.0545(18) 0.071(2) 0.0607(17) 0.0098(16) 0.0105(15) -0.0008(16)
C14 0.0403(18) 0.108(3) 0.077(2) 0.0015(18) 0.0005(16) 0.007(2)
C15 0.058(2) 0.099(3) 0.088(2) 0.031(2) -0.0005(18) 0.006(2)
C16 0.112(3) 0.059(2) 0.093(3) 0.017(2) -0.006(2) -0.0040(19)
C17 0.103(3) 0.060(2) 0.0641(19) 0.003(2) -0.0027(19) -0.0131(16)
C18 0.0594(19) 0.072(2) 0.0589(17) 0.0025(17) -0.0063(15) -0.0130(15)
C19 0.063(2) 0.105(3) 0.0563(17) 0.004(2) -0.0150(15) -0.0211(18)
C20 0.063(2) 0.108(3) 0.0522(17) -0.007(2) -0.0078(15) 0.0181(18)
C21 0.0515(18) 0.099(2) 0.0596(18) -0.0184(17) -0.0109(15) 0.0233(17)
C22 0.0386(16) 0.084(2) 0.0503(15) -0.0015(15) 0.0055(13) 0.0007(15)
C23 0.0408(16) 0.081(2) 0.0504(16) 0.0012(15) 0.0006(13) 0.0071(15)
C24 0.081(2) 0.104(3) 0.109(3) -0.029(2) -0.040(2) 0.025(2)
C25 0.0582(19) 0.073(2) 0.0654(19) 0.0086(17) -0.0102(15) -0.0068(17)
C26 0.0562(18) 0.0540(18) 0.0632(18) 0.0053(15) 0.0028(15) -0.0046(15)
C27 0.064(2) 0.063(2) 0.0694(19) 0.0049(17) -0.0006(16) -0.0008(16)
C28 0.065(2) 0.077(2) 0.0679(19) 0.0021(18) -0.0048(17) -0.0133(17)
C29 0.0535(18) 0.0636(19) 0.0561(16) 0.0133(15) 0.0017(14) -0.0076(15)
C30 0.070(2) 0.096(3) 0.066(2) 0.010(2) -0.0028(17) -0.0091(19)
C31 0.090(3) 0.097(3) 0.0592(19) 0.026(2) 0.0013(19) 0.0193(19)
C32 0.083(3) 0.080(2) 0.080(2) 0.014(2) 0.016(2) 0.015(2)
C33 0.070(2) 0.075(2) 0.068(2) 0.0038(18) 0.0034(17) 0.0071(17)
C34 0.0533(18) 0.065(2) 0.0597(17) 0.0109(16) 0.0083(15) -0.0009(15)
C35 0.0491(16) 0.0493(16) 0.0465(14) 0.0002(13) -0.0069(13) 0.0003(12)
C36 0.075(2) 0.0506(18) 0.0646(18) 0.0009(16) -0.0040(16) -0.0084(15)
C37 0.091(3) 0.074(2) 0.069(2) 0.018(2) -0.0085(19) -0.0270(17)
C38 0.070(2) 0.105(3) 0.0583(18) 0.018(2) 0.0071(17) -0.0169(19)
C39 0.0515(18) 0.090(2) 0.0515(16) 0.0012(17) 0.0084(14) -0.0039(16)
C40 0.0385(15) 0.0585(17) 0.0454(14) 0.0042(13) -0.0036(12) 0.0035(13)
C41 0.0413(15) 0.0593(18) 0.0581(16) -0.0109(14) -0.0060(13) 0.0020(14)
C42 0.0434(15) 0.0456(15) 0.0508(14) -0.0010(13) -0.0073(12) -0.0047(12)
C43 0.0351(14) 0.0432(15) 0.0455(13) 0.0039(12) -0.0058(11) -0.0019(12)
C44 0.0358(14) 0.0497(17) 0.0524(15) -0.0026(13) -0.0024(12) -0.0011(13)
C45 0.0343(14) 0.0605(18) 0.0461(14) -0.0012(13) -0.0051(11) -0.0055(13)
C46 0.051(2) 0.066(2) 0.127(3) -0.0081(17) 0.026(2) -0.020(2)
C47 0.0348(15) 0.074(2) 0.0510(15) -0.0013(14) -0.0045(12) -0.0119(14)
C48 0.0435(16) 0.076(2) 0.0508(15) 0.0051(15) 0.0003(13) 0.0015(15)
C49 0.0543(19) 0.116(3) 0.0448(16) 0.005(2) 0.0026(14) -0.0062(18)
C50 0.064(2) 0.103(3) 0.0679(19) 0.004(2) -0.0014(17) -0.0393(19)
C51 0.0436(17) 0.073(2) 0.0782(19) -0.0010(16) 0.0004(15) -0.0345(17)
C52 0.0408(16) 0.079(2) 0.0602(17) -0.0095(15) -0.0073(14) -0.0104(16)
C53 0.0327(16) 0.112(3) 0.0702(19) 0.0010(18) 0.0019(14) -0.0101(19)
C54 0.0469(18) 0.102(3) 0.078(2) 0.0347(19) -0.0074(16) -0.011(2)
C55 0.062(2) 0.068(2) 0.0683(19) 0.0180(17) -0.0063(16) -0.0009(16)
C56 0.0454(16) 0.0632(19) 0.0482(15) 0.0069(14) -0.0067(13) -0.0007(14)
C57 0.0479(16) 0.0605(19) 0.0448(14) 0.0002(14) -0.0083(12) -0.0023(13)
C58 0.085(2) 0.063(2) 0.073(2) -0.0018(19) 0.0150(18) -0.0002(17)
C59 0.0501(17) 0.066(2) 0.0554(16) -0.0117(15) -0.0018(14) -0.0098(15)
C60 0.0511(16) 0.0502(17) 0.0481(14) -0.0090(14) -0.0052(13) -0.0036(13)
C61 0.0616(19) 0.0487(17) 0.0615(17) -0.0097(15) -0.0026(15) -0.0040(14)
C62 0.0548(18) 0.0611(19) 0.0662(18) -0.0108(15) 0.0009(15) 0.0114(15)
C63 0.0566(18) 0.0554(18) 0.0473(15) 0.0008(15) 0.0003(13) 0.0035(13)
C64 0.067(2) 0.087(2) 0.0606(18) 0.0074(19) 0.0121(16) 0.0067(18)
C65 0.094(3) 0.090(3) 0.0621(19) 0.021(2) 0.0111(19) -0.0158(19)
C66 0.117(3) 0.072(2) 0.088(2) 0.012(2) 0.002(2) -0.032(2)
C67 0.086(3) 0.061(2) 0.083(2) -0.0094(19) 0.007(2) -0.0239(18)
C68 0.0608(19) 0.0553(18) 0.0522(16) -0.0037(15) -0.0052(14) -0.0050(14)

loop_
_atom_type_symbol
_atom_type_description
_atom_type_scat_dispersion_real
_atom_type_scat_dispersion_imag
_atom_type_scat_source
C C 0.0033 0.0016 'International Tables Vol C Tables 4.2.6.8 and 6.1.1.4'
H H 0.0000 0.0000 'International Tables Vol C Tables 4.2.6.8 and 6.1.1.4'
N N 0.0061 0.0033 'International Tables Vol C Tables 4.2.6.8 and 6.1.1.4'
Fe Fe 0.3463 0.8444 'International Tables Vol C Tables 4.2.6.8 and 6.1.1.4'

loop_
_geom_angle_atom_site_label_1
_geom_angle_atom_site_label_2
_geom_angle_atom_site_label_3
_geom_angle
C14 Fe1 C19 110.07(16)
C14 Fe1 C15 40.52(14)
C19 Fe1 C15 111.23(15)
C14 Fe1 C22 140.26(14)
C19 Fe1 C22 68.36(13)
C15 Fe1 C22 179.16(14)
C14 Fe1 C18 111.32(15)
C19 Fe1 C18 40.85(13)
C15 Fe1 C18 139.62(16)
C22 Fe1 C18 40.51(13)
C14 Fe1 C13 42.26(13)
C19 Fe1 C13 139.51(15)
C15 Fe1 C13 68.70(14)
C22 Fe1 C13 112.10(12)
C18 Fe1 C13 111.88(13)
C14 Fe1 C16 68.07(17)
C19 Fe1 C16 138.74(15)
C15 Fe1 C16 39.59(16)
C22 Fe1 C16 140.28(16)
C18 Fe1 C16 179.21(16)
C13 Fe1 C16 68.04(14)
C14 Fe1 C21 176.67(12)
C19 Fe1 C21 67.60(15)
C15 Fe1 C21 137.47(15)
C22 Fe1 C21 41.73(12)
C18 Fe1 C21 68.66(14)
C13 Fe1 C21 141.03(13)
C16 Fe1 C21 111.92(17)
C14 Fe1 C17 68.79(16)
C19 Fe1 C17 178.31(14)
C15 Fe1 C17 67.08(16)
C22 Fe1 C17 113.32(14)
C18 Fe1 C17 140.57(13)
C13 Fe1 C17 40.40(14)
C16 Fe1 C17 39.83(14)
C21 Fe1 C17 113.48(16)
C14 Fe1 C20 136.13(14)
C19 Fe1 C20 39.69(15)
C15 Fe1 C20 110.05(15)
C22 Fe1 C20 69.15(13)
C18 Fe1 C20 68.33(14)
C13 Fe1 C20 178.40(14)
C16 Fe1 C20 111.73(16)
C21 Fe1 C20 40.57(13)
C17 Fe1 C20 140.34(16)
C48 Fe2 C53 119.97(14)
C48 Fe2 C47 41.07(12)
C53 Fe2 C47 157.88(14)
C48 Fe2 C54 155.22(14)
C53 Fe2 C54 40.25(15)
C47 Fe2 C54 161.54(15)
C48 Fe2 C51 69.32(13)
C53 Fe2 C51 157.35(13)
C47 Fe2 C51 41.31(12)
C54 Fe2 C51 123.29(15)
C48 Fe2 C52 106.44(13)
C53 Fe2 C52 40.53(12)
C47 Fe2 C52 123.90(12)
C54 Fe2 C52 68.16(14)
C51 Fe2 C52 161.55(12)
C48 Fe2 C55 162.21(12)
C53 Fe2 C55 68.00(15)
C47 Fe2 C55 126.57(13)
C54 Fe2 C55 40.45(13)
C51 Fe2 C55 109.78(14)
C52 Fe2 C55 68.48(14)
C48 Fe2 C49 41.11(12)
C53 Fe2 C49 104.73(14)
C47 Fe2 C49 68.32(12)
C54 Fe2 C49 119.55(14)
C51 Fe2 C49 67.77(15)
C52 Fe2 C49 121.57(15)
C55 Fe2 C49 156.24(13)
C48 Fe2 C50 68.77(14)
C53 Fe2 C50 120.35(14)
C47 Fe2 C50 68.56(13)
C54 Fe2 C50 106.01(15)
C51 Fe2 C50 40.40(13)
C52 Fe2 C50 156.41(14)
C55 Fe2 C50 122.83(15)
C49 Fe2 C50 39.81(15)
C48 Fe2 C56 124.43(12)
C53 Fe2 C56 68.17(13)
C47 Fe2 C56 110.66(11)
C54 Fe2 C56 68.21(13)
C51 Fe2 C56 125.92(13)
C52 Fe2 C56 40.74(12)
C55 Fe2 C56 40.76(12)
C49 Fe2 C56 159.55(14)
C50 Fe2 C56 160.37(15)
C9 N1 C1 117.8(3)
C10 N2 N3 113.9(3)
C11 N3 N2 113.1(3)
C23 N4 N5 113.1(3)
C25 N5 N4 111.6(3)
C26 N6 C34 117.8(3)
C43 N7 C35 118.9(2)
C44 N8 N9 113.8(2)
C45 N9 N8 112.6(2)
C57 N10 N11 112.6(2)
C59 N11 N10 112.8(3)
C60 N12 C68 117.7(3)
N1 C1 C2 119.1(3)
N1 C1 C6 123.0(3)
C2 C1 C6 117.8(3)
C3 C2 C1 120.6(3)
C3 C2 H2A 119.7
C1 C2 H2A 119.7
C2 C3 C4 121.7(3)
C2 C3 H3A 119.2
C4 C3 H3A 119.2
C5 C4 C3 119.2(3)
C5 C4 H4A 120.4
C3 C4 H4A 120.4
C4 C5 C6 120.7(3)
C4 C5 H5A 119.7
C6 C5 H5A 119.7
C1 C6 C7 117.6(3)
C1 C6 C5 120.0(3)
C7 C6 C5 122.4(3)
C8 C7 C6 118.6(3)
C8 C7 H7A 120.7
C6 C7 H7A 120.7
C7 C8 C9 120.5(3)
C7 C8 H8A 119.8
C9 C8 H8A 119.8
N1 C9 C8 122.6(3)
N1 C9 C10 116.1(3)
C8 C9 C10 121.3(3)
N2 C10 C9 121.7(3)
N2 C10 H10A 119.1
C9 C10 H10A 119.1
N3 C11 C13 116.3(3)
N3 C11 C12 124.3(3)
C13 C11 C12 119.4(3)
C11 C12 H12A 109.5
C11 C12 H12B 109.5
H12A C12 H12B 109.5
C11 C12 H12C 109.5
H12A C12 H12C 109.5
H12B C12 H12C 109.5
C17 C13 C11 128.1(3)
C17 C13 C14 106.0(3)
C11 C13 C14 126.0(3)
C17 C13 Fe1 69.96(19)
C11 C13 Fe1 125.3(2)
C14 C13 Fe1 68.01(17)
C15 C14 C13 106.5(3)
C15 C14 Fe1 70.0(2)
C13 C14 Fe1 69.72(18)
C15 C14 H14A 126.7
C13 C14 H14A 126.7
Fe1 C14 H14A 126.7
C16 C15 C14 109.8(3)
C16 C15 Fe1 70.9(2)
C14 C15 Fe1 69.47(18)
C16 C15 H15A 125.1
C14 C15 H15A 125.1
Fe1 C15 H15A 125.1
C15 C16 C17 108.5(4)
C15 C16 Fe1 69.5(2)
C17 C16 Fe1 70.2(2)
C15 C16 H16A 125.7
C17 C16 H16A 125.7
Fe1 C16 H16A 125.7
C16 C17 C13 109.2(3)
C16 C17 Fe1 70.0(2)
C13 C17 Fe1 69.64(18)
C16 C17 H17A 125.4
C13 C17 H17A 125.4
Fe1 C17 H17A 125.4
C22 C18 C19 107.7(3)
C22 C18 Fe1 69.62(18)
C19 C18 Fe1 69.39(19)
C22 C18 H18A 126.2
C19 C18 H18A 126.2
Fe1 C18 H18A 126.2
C20 C19 C18 109.9(3)
C20 C19 Fe1 71.0(2)
C18 C19 Fe1 69.76(18)
C20 C19 H19A 125.1
C18 C19 H19A 125.1
Fe1 C19 H19A 125.1
C19 C20 C21 107.8(3)
C19 C20 Fe1 69.29(19)
C21 C20 Fe1 69.60(17)
C19 C20 H20A 126.1
C21 C20 H20A 126.1
Fe1 C20 H20A 126.1
C20 C21 C22 107.4(3)
C20 C21 Fe1 69.83(18)
C22 C21 Fe1 68.48(17)
C20 C21 H21A 126.3
C22 C21 H21A 126.3
Fe1 C21 H21A 126.3
C18 C22 C21 107.2(3)
C18 C22 C23 126.8(3)
C21 C22 C23 125.9(3)
C18 C22 Fe1 69.87(17)
C21 C22 Fe1 69.79(17)
C23 C22 Fe1 126.1(2)
N4 C23 C22 115.0(3)
N4 C23 C24 126.2(3)
C22 C23 C24 118.8(3)
C23 C24 H24A 109.5
C23 C24 H24B 109.5
H24A C24 H24B 109.5
C23 C24 H24C 109.5
H24A C24 H24C 109.5
H24B C24 H24C 109.5
N5 C25 C26 123.9(3)
N5 C25 H25A 118.1
C26 C25 H25A 118.1
N6 C26 C27 124.5(3)
N6 C26 C25 115.1(3)
C27 C26 C25 120.4(3)
C28 C27 C26 118.3(3)
C28 C27 H27A 120.8
C26 C27 H27A 120.8
C27 C28 C29 119.9(3)
C27 C28 H28A 120.1
C29 C28 H28A 120.1
C34 C29 C28 118.0(3)
C34 C29 C30 118.4(3)
C28 C29 C30 123.6(3)
C31 C30 C29 119.3(4)
C31 C30 H30A 120.3
C29 C30 H30A 120.3
C30 C31 C32 121.6(3)
C30 C31 H31A 119.2
C32 C31 H31A 119.2
C33 C32 C31 120.6(4)
C33 C32 H32A 119.7
C31 C32 H32A 119.7
C32 C33 C34 119.9(4)
C32 C33 H33A 120.0
C34 C33 H33A 120.0
N6 C34 C29 121.5(3)
N6 C34 C33 118.3(3)
C29 C34 C33 120.2(3)
N7 C35 C36 119.3(3)
N7 C35 C40 121.5(3)
C36 C35 C40 119.2(3)
C37 C36 C35 120.7(3)
C37 C36 H36A 119.7
C35 C36 H36A 119.7
C36 C37 C38 119.8(3)
C36 C37 H37A 120.1
C38 C37 H37A 120.1
C39 C38 C37 121.1(3)
C39 C38 H38A 119.4
C37 C38 H38A 119.4
C38 C39 C40 120.7(3)
C38 C39 H39A 119.7
C40 C39 H39A 119.7
C39 C40 C41 123.9(3)
C39 C40 C35 118.4(3)
C41 C40 C35 117.7(2)
C42 C41 C40 119.9(3)
C42 C41 H41A 120.1
C40 C41 H41A 120.1
C41 C42 C43 119.4(3)
C41 C42 H42A 120.3
C43 C42 H42A 120.3
N7 C43 C42 122.7(2)
N7 C43 C44 116.3(2)
C42 C43 C44 121.0(2)
N8 C44 C43 120.8(3)
N8 C44 H44A 119.6
C43 C44 H44A 119.6
N9 C45 C47 117.2(3)
N9 C45 C46 125.3(3)
C47 C45 C46 117.5(3)
C45 C46 H46A 109.5
C45 C46 H46B 109.5
H46A C46 H46B 109.5
C45 C46 H46C 109.5
H46A C46 H46C 109.5
H46B C46 H46C 109.5
C48 C47 C51 107.8(3)
C48 C47 C45 126.0(3)
C51 C47 C45 126.2(3)
C48 C47 Fe2 69.19(16)
C51 C47 Fe2 69.52(17)
C45 C47 Fe2 128.01(19)
C47 C48 C49 106.8(3)
C47 C48 Fe2 69.74(16)
C49 C48 Fe2 70.16(17)
C47 C48 H48A 126.6
C49 C48 H48A 126.6
Fe2 C48 H48A 126.6
C50 C49 C48 109.1(3)
C50 C49 Fe2 70.13(19)
C48 C49 Fe2 68.73(16)
C50 C49 H49A 125.4
C48 C49 H49A 125.4
Fe2 C49 H49A 125.4
C49 C50 C51 108.6(3)
C49 C50 Fe2 70.05(19)
C51 C50 Fe2 69.49(18)
C49 C50 H50A 125.7
C51 C50 H50A 125.7
Fe2 C50 H50A 125.7
C50 C51 C47 107.6(3)
C50 C51 Fe2 70.11(19)
C47 C51 Fe2 69.17(17)
C50 C51 H51A 126.2
C47 C51 H51A 126.2
Fe2 C51 H51A 126.2
C53 C52 C56 107.6(3)
C53 C52 Fe2 69.24(19)
C56 C52 Fe2 70.21(17)
C53 C52 H52A 126.2
C56 C52 H52A 126.2
Fe2 C52 H52A 126.2
C54 C53 C52 108.9(3)
C54 C53 Fe2 70.13(19)
C52 C53 Fe2 70.23(17)
C54 C53 H53A 125.6
C52 C53 H53A 125.6
Fe2 C53 H53A 125.6
C53 C54 C55 108.3(3)
C53 C54 Fe2 69.62(18)
C55 C54 Fe2 70.05(17)
C53 C54 H54A 125.8
C55 C54 H54A 125.8
Fe2 C54 H54A 125.8
C54 C55 C56 107.9(3)
C54 C55 Fe2 69.50(18)
C56 C55 Fe2 70.16(16)
C54 C55 H55A 126.0
C56 C55 H55A 126.0
Fe2 C55 H55A 126.0
C52 C56 C55 107.2(3)
C52 C56 C57 126.2(3)
C55 C56 C57 126.6(3)
C52 C56 Fe2 69.05(16)
C55 C56 Fe2 69.08(17)
C57 C56 Fe2 125.5(2)
N10 C57 C56 116.4(3)
N10 C57 C58 125.7(3)
C56 C57 C58 117.9(3)
C57 C58 H58A 109.5
C57 C58 H58B 109.5
H58A C58 H58B 109.5
C57 C58 H58C 109.5
H58A C58 H58C 109.5
H58B C58 H58C 109.5
N11 C59 C60 121.7(3)
N11 C59 H59A 119.1
C60 C59 H59A 119.1
N12 C60 C61 123.9(3)
N12 C60 C59 116.1(3)
C61 C60 C59 120.0(3)
C62 C61 C60 118.4(3)
C62 C61 H61A 120.8
C60 C61 H61A 120.8
C61 C62 C63 121.0(3)
C61 C62 H62A 119.5
C63 C62 H62A 119.5
C64 C63 C68 118.3(3)
C64 C63 C62 124.9(3)
C68 C63 C62 116.8(3)
C65 C64 C63 120.9(3)
C65 C64 H64A 119.6
C63 C64 H64A 119.6
C64 C65 C66 120.6(3)
C64 C65 H65A 119.7
C66 C65 H65A 119.7
C67 C66 C65 120.3(4)
C67 C66 H66A 119.9
C65 C66 H66A 119.9
C66 C67 C68 120.4(4)
C66 C67 H67A 119.8
C68 C67 H67A 119.8
N12 C68 C63 122.2(3)
N12 C68 C67 118.3(3)
C63 C68 C67 119.5(3)

loop_
_geom_bond_atom_site_label_1
_geom_bond_atom_site_label_2
_geom_bond_distance
Fe1 C14 2.015(3)
Fe1 C19 2.022(3)
Fe1 C15 2.022(3)
Fe1 C22 2.024(3)
Fe1 C18 2.027(3)
Fe1 C13 2.038(3)
Fe1 C16 2.041(4)
Fe1 C21 2.042(3)
Fe1 C17 2.042(3)
Fe1 C20 2.045(3)
Fe2 C48 2.023(3)
Fe2 C53 2.027(3)
Fe2 C47 2.030(3)
Fe2 C54 2.034(3)
Fe2 C51 2.035(3)
Fe2 C52 2.040(3)
Fe2 C55 2.041(3)
Fe2 C49 2.042(3)
Fe2 C50 2.043(3)
Fe2 C56 2.056(3)
N1 C9 1.307(4)
N1 C1 1.357(4)
N2 C10 1.247(4)
N2 N3 1.396(3)
N3 C11 1.286(4)
N4 C23 1.288(4)
N4 N5 1.406(3)
N5 C25 1.248(4)
N6 C26 1.321(4)
N6 C34 1.368(4)
N7 C43 1.320(3)
N7 C35 1.363(3)
N8 C44 1.270(3)
N8 N9 1.386(3)
N9 C45 1.299(3)
N10 C57 1.286(4)
N10 N11 1.395(3)
N11 C59 1.260(4)
N12 C60 1.315(4)
N12 C68 1.377(4)
C1 C2 1.390(4)
C1 C6 1.401(4)
C2 C3 1.373(4)
C2 H2A 0.9300
C3 C4 1.376(5)
C3 H3A 0.9300
C4 C5 1.350(4)
C4 H4A 0.9300
C5 C6 1.413(4)
C5 H5A 0.9300
C6 C7 1.409(4)
C7 C8 1.342(4)
C7 H7A 0.9300
C8 C9 1.410(4)
C8 H8A 0.9300
C9 C10 1.473(4)
C10 H10A 0.9300
C11 C13 1.449(4)
C11 C12 1.476(5)
C12 H12A 0.9600
C12 H12B 0.9600
C12 H12C 0.9600
C13 C17 1.409(5)
C13 C14 1.461(5)
C14 C15 1.398(5)
C14 H14A 0.9800
C15 C16 1.376(6)
C15 H15A 0.9800
C16 C17 1.391(5)
C16 H16A 0.9800
C17 H17A 0.9800
C18 C22 1.402(4)
C18 C19 1.413(4)
C18 H18A 0.9800
C19 C20 1.381(5)
C19 H19A 0.9800
C20 C21 1.417(4)
C20 H20A 0.9800
C21 C22 1.448(4)
C21 H21A 0.9800
C22 C23 1.456(4)
C23 C24 1.477(5)
C24 H24A 0.9600
C24 H24B 0.9600
C24 H24C 0.9600
C25 C26 1.472(4)
C25 H25A 0.9300
C26 C27 1.379(5)
C27 C28 1.358(4)
C27 H27A 0.9300
C28 C29 1.408(5)
C28 H28A 0.9300
C29 C34 1.395(5)
C29 C30 1.425(4)
C30 C31 1.368(5)
C30 H30A 0.9300
C31 C32 1.375(6)
C31 H31A 0.9300
C32 C33 1.355(5)
C32 H32A 0.9300
C33 C34 1.412(5)
C33 H33A 0.9300
C35 C36 1.405(4)
C35 C40 1.409(4)
C36 C37 1.361(4)
C36 H36A 0.9300
C37 C38 1.381(5)
C37 H37A 0.9300
C38 C39 1.361(5)
C38 H38A 0.9300
C39 C40 1.399(4)
C39 H39A 0.9300
C40 C41 1.408(4)
C41 C42 1.347(4)
C41 H41A 0.9300
C42 C43 1.403(4)
C42 H42A 0.9300
C43 C44 1.446(4)
C44 H44A 0.9300
C45 C47 1.451(4)
C45 C46 1.473(4)
C46 H46A 0.9600
C46 H46B 0.9600
C46 H46C 0.9600
C47 C48 1.422(4)
C47 C51 1.434(4)
C48 C49 1.427(4)
C48 H48A 0.9800
C49 C50 1.391(5)
C49 H49A 0.9800
C50 C51 1.408(5)
C50 H50A 0.9800
C51 H51A 0.9800
C52 C53 1.409(4)
C52 C56 1.426(4)
C52 H52A 0.9800
C53 C54 1.397(5)
C53 H53A 0.9800
C54 C55 1.409(5)
C54 H54A 0.9800
C55 C56 1.427(4)
C55 H55A 0.9800
C56 C57 1.453(4)
C57 C58 1.485(4)
C58 H58A 0.9600
C58 H58B 0.9600
C58 H58C 0.9600
C59 C60 1.457(4)
C59 H59A 0.9300
C60 C61 1.405(4)
C61 C62 1.333(4)
C61 H61A 0.9300
C62 C63 1.418(4)
C62 H62A 0.9300
C63 C64 1.397(4)
C63 C68 1.398(4)
C64 C65 1.359(5)
C64 H64A 0.9300
C65 C66 1.378(6)
C65 H65A 0.9300
C66 C67 1.350(5)
C66 H66A 0.9300
C67 C68 1.406(4)
C67 H67A 0.9300
